data_4079732
loop_
_publ_author_name
'Kinoshita, Eriko'
'Arashiba, Kazuya'
'Kuriyama, Shogo'
'Miyake, Yoshihiro'
'Shimazaki, Ryuji'
'Nakanishi, Haruyuki'
'Nishibayashi, Yoshiaki'

_publ_section_title
;
 Synthesis and Catalytic Activity of Molybdenum--Dinitrogen Complexes
 Bearing Unsymmetric PNP-Type Pincer Ligands
;
_journal_issue 23
_journal_name_full Organometallics
_journal_page_first 8437
_journal_paper_doi 10.1021/om301046t
_journal_volume 31
_journal_year 2012
_chemical_formula_moiety 'C27 H47 Cl3 Mo N P2'
_chemical_formula_sum 'C27 H47 Cl3 Mo N P2'
_chemical_formula_weight 649.92
_space_group_IT_number 61
_symmetry_cell_setting orthorhombic
_symmetry_Int_Tables_number 61
_symmetry_space_group_name_Hall '-P 2ac 2ab'
_symmetry_space_group_name_H-M 'P b c a'
_atom_sites_solution_hydrogens geom
_atom_sites_solution_primary direct
_atom_sites_solution_secondary difmap
_cell_angle_alpha 90.0000
_cell_angle_beta 90.0000
_cell_angle_gamma 90.0000
_cell_formula_units_Z 8
_cell_length_a 16.1351(4)
_cell_length_b 18.2992(4)
_cell_length_c 20.8235(5)
_cell_measurement_reflns_used 36652
_cell_measurement_temperature 183
_cell_measurement_theta_max 27.46
_cell_measurement_theta_min 3.14
_cell_volume 6148.3(3)
_computing_cell_refinement 'RAPID AUTO'
_computing_data_collection 'RAPID AUTO (Rigaku, ????)'
_computing_data_reduction 'RAPID AUTO'
_computing_molecular_graphics 'CrystalStructure 4.0'
_computing_publication_material 'CrystalStructure 4.0 (Rigaku, 2010)'
_computing_structure_refinement 'CRYSTALS (Carruthers, et al., 1999)'
_computing_structure_solution 'SIR2002 (Burla, et al., 2003)'
_diffrn_ambient_temperature 183
_diffrn_detector_area_resol_mean 10.000
_diffrn_measured_fraction_theta_full 0.998
_diffrn_measured_fraction_theta_max 0.998
_diffrn_measurement_device_type 'Rigaku R-AXIS RAPID'
_diffrn_measurement_method \w
_diffrn_radiation_type 'Mo K\a'
_diffrn_radiation_wavelength 0.71075
_diffrn_reflns_av_R_equivalents 0.0405
_diffrn_reflns_limit_h_max 20
_diffrn_reflns_limit_h_min -20
_diffrn_reflns_limit_k_max 23
_diffrn_reflns_limit_k_min -23
_diffrn_reflns_limit_l_max 26
_diffrn_reflns_limit_l_min -26
_diffrn_reflns_number 57644
_diffrn_reflns_theta_full 27.46
_diffrn_reflns_theta_max 27.46
_diffrn_standards_number 0
_exptl_absorpt_coefficient_mu 0.807
_exptl_absorpt_correction_T_max 0.851
_exptl_absorpt_correction_T_min 0.698
_exptl_absorpt_correction_type multi-scan
_exptl_absorpt_process_details 'ABSCOR (Rigaku, 1995)'
_exptl_crystal_colour orange
_exptl_crystal_density_diffrn 1.404
_exptl_crystal_density_method 'not measured'
_exptl_crystal_description block
_exptl_crystal_F_000 2712.00
_exptl_crystal_size_max 0.400
_exptl_crystal_size_mid 0.300
_exptl_crystal_size_min 0.200
_refine_diff_density_max 0.414
_refine_diff_density_min -0.514
_refine_ls_extinction_method none
_refine_ls_goodness_of_fit_ref 1.007
_refine_ls_hydrogen_treatment constr
_refine_ls_number_parameters 354
_refine_ls_number_reflns 7018
_refine_ls_R_factor_gt 0.0266
_refine_ls_shift/su_max 0.000
_refine_ls_structure_factor_coef Fsqd
_refine_ls_weighting_details 'w = 1/[3.9000\s(Fo^2^)]/(4Fo^2^)'
_refine_ls_weighting_scheme calc
_refine_ls_wR_factor_ref 0.0509
_reflns_number_gt 6083
_reflns_number_total 7018
_reflns_threshold_expression F^2^>2.0\s(F^2^)
_cod_data_source_file om301046t_si_002.cif
_cod_data_source_block '[MoCl3(3d)]'
_cod_original_cell_volume 6148.4(3)
_cod_database_code 4079732

loop_
_symmetry_equiv_pos_site_id
_symmetry_equiv_pos_as_xyz
1 +X,+Y,+Z
2 1/2-X,1/2+Y,+Z
3 +X,1/2-Y,1/2+Z
4 1/2-X,-Y,1/2+Z
5 -X,-Y,-Z
6 1/2+X,1/2-Y,-Z
7 -X,1/2+Y,1/2-Z
8 1/2+X,+Y,1/2-Z

loop_
_atom_site_label
_atom_site_type_symbol
_atom_site_fract_x
_atom_site_fract_y
_atom_site_fract_z
_atom_site_U_iso_or_equiv
_atom_site_adp_type
_atom_site_occupancy
_atom_site_symmetry_multiplicity
_atom_site_calc_flag
_atom_site_refinement_flags
Mo1 Mo 0.141210(10) 0.063510(10) 0.677790(10) 0.02110(5) Uani 1.0 8 d .
Cl1 Cl 0.16453(3) -0.00622(2) 0.77521(2) 0.02996(12) Uani 1.0 8 d .
Cl2 Cl 0.26006(3) 0.13790(3) 0.70073(2) 0.03601(14) Uani 1.0 8 d .
Cl3 Cl 0.10346(3) 0.13601(3) 0.58498(2) 0.03257(13) Uani 1.0 8 d .
P1 P 0.20045(3) -0.03713(3) 0.60145(2) 0.02806(14) Uani 1.0 8 d .
P2 P 0.03125(3) 0.12745(3) 0.74438(2) 0.02352(13) Uani 1.0 8 d .
N1 N 0.02939(8) -0.00088(8) 0.65348(6) 0.0242(4) Uani 1.0 8 d .
C1 C 0.21860(12) -0.13300(10) 0.63171(8) 0.0330(6) Uani 1.0 8 d .
C2 C 0.28792(13) -0.13337(11) 0.68241(8) 0.0446(7) Uani 1.0 8 d .
C3 C 0.23857(14) -0.18937(11) 0.57897(9) 0.0485(7) Uani 1.0 8 d .
C4 C 0.13888(12) -0.15815(11) 0.66487(8) 0.0376(6) Uani 1.0 8 d .
C5 C 0.27988(13) -0.01271(11) 0.53809(8) 0.0379(6) Uani 1.0 8 d .
C6 C 0.36676(13) -0.03172(13) 0.56322(10) 0.0533(8) Uani 1.0 8 d .
C7 C 0.26396(14) -0.05110(12) 0.47355(8) 0.0522(8) Uani 1.0 8 d .
C8 C 0.27771(13) 0.06974(11) 0.52669(8) 0.0452(7) Uani 1.0 8 d .
C9 C 0.10307(11) -0.04377(10) 0.55652(7) 0.0323(6) Uani 1.0 8 d .
C10 C 0.02602(11) -0.04047(10) 0.59813(7) 0.0286(5) Uani 1.0 8 d .
C11 C -0.04608(13) -0.07590(10) 0.57976(8) 0.0368(6) Uani 1.0 8 d .
C12 C -0.11611(13) -0.07065(11) 0.61733(9) 0.0423(7) Uani 1.0 8 d .
C13 C -0.11301(12) -0.03096(11) 0.67269(8) 0.0372(6) Uani 1.0 8 d .
C14 C -0.03997(11) 0.00320(10) 0.69027(7) 0.0283(5) Uani 1.0 8 d .
C15 C -0.03509(11) 0.04687(10) 0.75180(7) 0.0280(5) Uani 1.0 8 d .
C16 C 0.05276(11) 0.14897(10) 0.82948(7) 0.0265(5) Uani 1.0 8 d .
C17 C -0.02464(11) 0.14858(11) 0.87242(7) 0.0341(6) Uani 1.0 8 d .
C18 C -0.00010(13) 0.15740(12) 0.94278(8) 0.0441(7) Uani 1.0 8 d .
C19 C 0.05060(13) 0.22541(12) 0.95373(8) 0.0423(7) Uani 1.0 8 d .
C20 C 0.12596(12) 0.22789(11) 0.91007(8) 0.0395(6) Uani 1.0 8 d .
C21 C 0.10201(12) 0.21920(11) 0.83940(7) 0.0353(6) Uani 1.0 8 d .
C22 C -0.03604(11) 0.20079(10) 0.71291(7) 0.0310(6) Uani 1.0 8 d .
C23 C 0.01459(12) 0.26664(10) 0.68960(8) 0.0374(6) Uani 1.0 8 d .
C24 C -0.04051(15) 0.32708(12) 0.66322(9) 0.0577(8) Uani 1.0 8 d .
C25 C -0.09890(16) 0.29905(15) 0.61158(10) 0.0748(10) Uani 1.0 8 d .
C26 C -0.15013(14) 0.23531(15) 0.63589(10) 0.0649(9) Uani 1.0 8 d .
C27 C -0.09575(12) 0.17320(12) 0.66037(8) 0.0418(7) Uani 1.0 8 d .
H1 H 0.2949 -0.1818 0.6992 0.0537 Uiso 1.0 8 calc R
H2 H 0.3387 -0.1175 0.6629 0.0535 Uiso 1.0 8 calc R
H3 H 0.2736 -0.1007 0.7167 0.0537 Uiso 1.0 8 calc R
H4 H 0.2434 -0.2371 0.5977 0.0580 Uiso 1.0 8 calc R
H5 H 0.1953 -0.1896 0.5474 0.0577 Uiso 1.0 8 calc R
H6 H 0.2901 -0.1763 0.5589 0.0579 Uiso 1.0 8 calc R
H7 H 0.1256 -0.1253 0.6993 0.0451 Uiso 1.0 8 calc R
H8 H 0.0942 -0.1588 0.6344 0.0453 Uiso 1.0 8 calc R
H9 H 0.1469 -0.2064 0.6818 0.0449 Uiso 1.0 8 calc R
H10 H 0.3776 -0.0057 0.6024 0.0642 Uiso 1.0 8 calc R
H11 H 0.3700 -0.0833 0.5711 0.0641 Uiso 1.0 8 calc R
H12 H 0.4072 -0.0182 0.5315 0.0642 Uiso 1.0 8 calc R
H13 H 0.3041 -0.0372 0.4418 0.0628 Uiso 1.0 8 calc R
H14 H 0.2663 -0.1030 0.4800 0.0626 Uiso 1.0 8 calc R
H15 H 0.2095 -0.0377 0.4591 0.0624 Uiso 1.0 8 calc R
H16 H 0.3183 0.0831 0.4951 0.0541 Uiso 1.0 8 calc R
H17 H 0.2234 0.0823 0.5113 0.0538 Uiso 1.0 8 calc R
H18 H 0.2886 0.0956 0.5659 0.0541 Uiso 1.0 8 calc R
H19 H 0.0901 -0.0050 0.5264 0.0389 Uiso 1.0 8 calc R
H20 H 0.0920 -0.0890 0.5339 0.0385 Uiso 1.0 8 calc R
H21 H -0.0471 -0.1035 0.5423 0.0440 Uiso 1.0 8 calc R
H22 H -0.1644 -0.0946 0.6052 0.0506 Uiso 1.0 8 calc R
H23 H -0.1600 -0.0262 0.6983 0.0445 Uiso 1.0 8 calc R
H24 H -0.0187 0.0082 0.7811 0.0347 Uiso 1.0 8 calc R
H25 H -0.0939 0.0539 0.7593 0.0338 Uiso 1.0 8 calc R
H26 H 0.0878 0.1092 0.8454 0.0318 Uiso 1.0 8 calc R
H27 H -0.0598 0.1884 0.8583 0.0404 Uiso 1.0 8 calc R
H28 H -0.0533 0.1025 0.8661 0.0407 Uiso 1.0 8 calc R
H29 H -0.0491 0.1611 0.9695 0.0527 Uiso 1.0 8 calc R
H30 H 0.0334 0.1165 0.9571 0.0530 Uiso 1.0 8 calc R
H31 H 0.0165 0.2674 0.9433 0.0506 Uiso 1.0 8 calc R
H32 H 0.0672 0.2280 0.9984 0.0504 Uiso 1.0 8 calc R
H33 H 0.1545 0.2738 0.9172 0.0471 Uiso 1.0 8 calc R
H34 H 0.1612 0.1879 0.9238 0.0471 Uiso 1.0 8 calc R
H35 H 0.1510 0.2164 0.8125 0.0428 Uiso 1.0 8 calc R
H36 H 0.0677 0.2598 0.8255 0.0422 Uiso 1.0 8 calc R
H37 H -0.0703 0.2183 0.7486 0.0368 Uiso 1.0 8 calc R
H38 H 0.0480 0.2846 0.7250 0.0447 Uiso 1.0 8 calc R
H39 H 0.0506 0.2486 0.6558 0.0448 Uiso 1.0 8 calc R
H40 H -0.0737 0.3474 0.6977 0.0691 Uiso 1.0 8 calc R
H41 H -0.0063 0.3652 0.6446 0.0692 Uiso 1.0 8 calc R
H42 H -0.1350 0.3385 0.5980 0.0899 Uiso 1.0 8 calc R
H43 H -0.0658 0.2827 0.5754 0.0895 Uiso 1.0 8 calc R
H44 H -0.1838 0.2520 0.6716 0.0776 Uiso 1.0 8 calc R
H45 H -0.1859 0.2180 0.6017 0.0779 Uiso 1.0 8 calc R
H46 H -0.0649 0.1551 0.6237 0.0498 Uiso 1.0 8 calc R
H47 H -0.1313 0.1347 0.6767 0.0499 Uiso 1.0 8 calc R

loop_
_atom_site_aniso_label
_atom_site_aniso_U_11
_atom_site_aniso_U_22
_atom_site_aniso_U_33
_atom_site_aniso_U_12
_atom_site_aniso_U_13
_atom_site_aniso_U_23
Mo1 0.01943(8) 0.02102(9) 0.02285(8) 0.00065(7) 0.00064(6) -0.00041(6)
Cl1 0.0315(3) 0.0295(3) 0.0289(2) 0.0041(2) -0.00171(18) 0.00362(18)
Cl2 0.0261(3) 0.0362(3) 0.0457(3) -0.0084(3) -0.0027(2) 0.0023(2)
Cl3 0.0402(3) 0.0311(3) 0.0264(2) 0.0066(3) 0.00196(18) 0.00272(19)
P1 0.0322(3) 0.0232(3) 0.0287(3) 0.0026(3) 0.0053(2) -0.00137(19)
P2 0.0205(3) 0.0256(3) 0.0245(2) 0.0015(2) 0.00041(17) -0.00025(18)
N1 0.0245(9) 0.0239(9) 0.0244(7) -0.0004(7) -0.0029(6) -0.0006(6)
C1 0.0412(13) 0.0231(11) 0.0349(10) 0.0058(9) 0.0020(9) -0.0009(8)
C2 0.0443(14) 0.0379(14) 0.0517(12) 0.0123(11) -0.0009(10) 0.0039(10)
C3 0.0669(17) 0.0290(13) 0.0497(12) 0.0094(12) 0.0080(11) -0.0021(10)
C4 0.0481(14) 0.0250(11) 0.0397(10) -0.0020(10) -0.0022(9) 0.0053(9)
C5 0.0442(14) 0.0328(13) 0.0368(10) 0.0057(10) 0.0149(9) -0.0004(9)
C6 0.0445(15) 0.0503(16) 0.0649(14) 0.0021(12) 0.0219(11) -0.0013(12)
C7 0.0725(18) 0.0450(15) 0.0391(11) 0.0093(13) 0.0238(11) -0.0038(10)
C8 0.0537(15) 0.0381(14) 0.0439(11) -0.0033(11) 0.0244(10) 0.0028(10)
C9 0.0432(13) 0.0274(12) 0.0264(9) 0.0044(9) -0.0047(8) -0.0038(8)
C10 0.0341(12) 0.0234(11) 0.0283(9) 0.0030(9) -0.0062(8) 0.0012(8)
C11 0.0443(14) 0.0287(12) 0.0373(10) 0.0010(10) -0.0165(9) -0.0068(9)
C12 0.0343(13) 0.0370(13) 0.0556(12) -0.0088(10) -0.0150(10) -0.0028(10)
C13 0.0260(11) 0.0413(13) 0.0444(11) -0.0077(10) -0.0008(9) -0.0013(10)
C14 0.0266(11) 0.0277(11) 0.0306(9) -0.0023(9) -0.0023(8) 0.0030(8)
C15 0.0220(11) 0.0317(12) 0.0305(9) -0.0033(9) 0.0024(8) 0.0027(8)
C16 0.0258(11) 0.0281(11) 0.0255(9) 0.0021(9) -0.0022(7) -0.0009(8)
C17 0.0331(12) 0.0393(13) 0.0299(9) -0.0059(10) 0.0026(8) -0.0075(8)
C18 0.0488(15) 0.0545(15) 0.0289(10) -0.0041(12) 0.0015(9) -0.0058(10)
C19 0.0490(14) 0.0475(14) 0.0305(10) 0.0025(11) -0.0067(9) -0.0116(9)
C20 0.0376(13) 0.0372(13) 0.0437(11) -0.0021(10) -0.0132(9) -0.0061(9)
C21 0.0325(12) 0.0345(12) 0.0389(10) -0.0016(10) -0.0026(9) -0.0029(9)
C22 0.0272(11) 0.0358(12) 0.0301(9) 0.0121(9) 0.0050(8) 0.0035(8)
C23 0.0448(13) 0.0327(12) 0.0347(10) 0.0090(10) 0.0059(9) 0.0039(9)
C24 0.0710(18) 0.0452(15) 0.0571(14) 0.0258(13) 0.0287(12) 0.0236(11)
C25 0.0633(18) 0.100(3) 0.0616(15) 0.0382(16) 0.0113(13) 0.0469(15)
C26 0.0358(14) 0.105(3) 0.0542(13) 0.0205(15) -0.0016(11) 0.0296(14)
C27 0.0253(12) 0.0638(16) 0.0363(10) 0.0041(11) -0.0028(8) 0.0097(10)

loop_
_atom_type_symbol
_atom_type_description
_atom_type_scat_dispersion_real
_atom_type_scat_dispersion_imag
_atom_type_scat_source
C C 0.0033 0.0016
;
International Tables for Crystallography
(1992, Vol. C, Tables 4.2.6.8 and 6.1.1.4)
;
H H 0.0000 0.0000
;
International Tables for Crystallography
(1992, Vol. C, Table 6.1.1.4)
;
N N 0.0061 0.0033
;
International Tables for Crystallography
(1992, Vol. C, Tables 4.2.6.8 and 6.1.1.4)
;
P P 0.1023 0.0942
;
International Tables for Crystallography
(1992, Vol. C, Tables 4.2.6.8 and 6.1.1.4)
;
Cl Cl 0.1484 0.1585
;
International Tables for Crystallography
(1992, Vol. C, Tables 4.2.6.8 and 6.1.1.4)
;
Mo Mo -1.6832 0.6857
;
International Tables for Crystallography
(1992, Vol. C, Tables 4.2.6.8 and 6.1.1.4)
;

loop_
_geom_angle_atom_site_label_1
_geom_angle_atom_site_label_2
_geom_angle_atom_site_label_3
_geom_angle
_geom_angle_publ_flag
Cl1 Mo1 Cl2 90.456(17) yes
Cl1 Mo1 Cl3 173.926(18) yes
Cl1 Mo1 P1 94.661(16) yes
Cl1 Mo1 P2 83.917(17) yes
Cl1 Mo1 N1 92.16(4) yes
Cl2 Mo1 Cl3 92.813(18) yes
Cl2 Mo1 P1 103.209(17) yes
Cl2 Mo1 P2 100.859(18) yes
Cl2 Mo1 N1 177.22(4) yes
Cl3 Mo1 P1 89.577(17) yes
Cl3 Mo1 P2 90.437(17) yes
Cl3 Mo1 N1 84.50(4) yes
P1 Mo1 P2 155.902(18) yes
P1 Mo1 N1 77.52(4) yes
P2 Mo1 N1 78.49(4) yes
Mo1 P1 C1 120.58(6) yes
Mo1 P1 C5 120.34(7) yes
Mo1 P1 C9 92.50(6) yes
C1 P1 C5 110.31(9) yes
C1 P1 C9 104.00(9) yes
C5 P1 C9 103.90(8) yes
Mo1 P2 C15 94.80(6) yes
Mo1 P2 C16 119.40(6) yes
Mo1 P2 C22 123.53(6) yes
C15 P2 C16 101.58(8) yes
C15 P2 C22 105.78(9) yes
C16 P2 C22 107.21(8) yes
Mo1 N1 C10 120.60(11) yes
Mo1 N1 C14 120.89(11) yes
C10 N1 C14 118.26(14) yes
P1 C1 C2 110.25(13) yes
P1 C1 C3 114.64(12) yes
P1 C1 C4 107.44(13) yes
C2 C1 C3 109.53(16) yes
C2 C1 C4 107.46(14) yes
C3 C1 C4 107.22(16) yes
P1 C5 C6 109.08(13) yes
P1 C5 C7 112.84(15) yes
P1 C5 C8 109.02(14) yes
C6 C5 C7 110.28(17) yes
C6 C5 C8 107.31(17) yes
C7 C5 C8 108.15(15) yes
P1 C9 C10 114.11(11) yes
N1 C10 C9 118.15(15) yes
N1 C10 C11 121.05(16) yes
C9 C10 C11 120.79(15) yes
C10 C11 C12 119.95(17) yes
C11 C12 C13 119.16(19) yes
C12 C13 C14 119.72(18) yes
N1 C14 C13 121.86(15) yes
N1 C14 C15 117.65(15) yes
C13 C14 C15 120.49(16) yes
P2 C15 C14 112.65(12) yes
P2 C16 C17 113.86(12) yes
P2 C16 C21 114.03(11) yes
C17 C16 C21 110.41(15) yes
C16 C17 C18 110.33(15) yes
C17 C18 C19 111.93(16) yes
C18 C19 C20 111.64(17) yes
C19 C20 C21 111.74(16) yes
C16 C21 C20 110.46(15) yes
P2 C22 C23 111.71(13) yes
P2 C22 C27 112.40(13) yes
C23 C22 C27 111.41(14) yes
C22 C23 C24 111.96(17) yes
C23 C24 C25 111.87(19) yes
C24 C25 C26 111.19(18) yes
C25 C26 C27 111.81(19) yes
C22 C27 C26 110.66(18) yes
C1 C2 H1 109.878 no
C1 C2 H2 109.167 no
C1 C2 H3 109.452 no
H1 C2 H2 109.439 no
H1 C2 H3 109.448 no
H2 C2 H3 109.441 no
C1 C3 H4 109.705 no
C1 C3 H5 109.881 no
C1 C3 H6 108.907 no
H4 C3 H5 109.446 no
H4 C3 H6 109.449 no
H5 C3 H6 109.438 no
C1 C4 H7 109.648 no
C1 C4 H8 109.633 no
C1 C4 H9 109.222 no
H7 C4 H8 109.440 no
H7 C4 H9 109.441 no
H8 C4 H9 109.442 no
C5 C6 H10 110.030 no
C5 C6 H11 109.311 no
C5 C6 H12 109.161 no
H10 C6 H11 109.436 no
H10 C6 H12 109.438 no
H11 C6 H12 109.450 no
C5 C7 H13 111.588 no
C5 C7 H14 108.777 no
C5 C7 H15 108.111 no
H13 C7 H14 109.443 no
H13 C7 H15 109.441 no
H14 C7 H15 109.446 no
C5 C8 H16 109.979 no
C5 C8 H17 107.972 no
C5 C8 H18 110.531 no
H16 C8 H17 109.447 no
H16 C8 H18 109.448 no
H17 C8 H18 109.439 no
P1 C9 H19 117.815 no
P1 C9 H20 117.600 no
C10 C9 H19 99.429 no
C10 C9 H20 99.225 no
H19 C9 H20 105.675 no
C10 C11 H21 120.081 no
C12 C11 H21 119.970 no
C11 C12 H22 120.003 no
C13 C12 H22 120.833 no
C12 C13 H23 120.307 no
C14 C13 H23 119.969 no
P2 C15 H24 118.804 no
P2 C15 H25 118.619 no
C14 C15 H24 99.275 no
C14 C15 H25 98.925 no
H24 C15 H25 105.186 no
P2 C16 H26 105.953 no
C17 C16 H26 105.543 no
C21 C16 H26 106.273 no
C16 C17 H27 107.187 no
C16 C17 H28 108.182 no
C18 C17 H27 111.358 no
C18 C17 H28 110.262 no
H27 C17 H28 109.421 no
C17 C18 H29 110.310 no
C17 C18 H30 110.956 no
C19 C18 H29 107.355 no
C19 C18 H30 106.757 no
H29 C18 H30 109.394 no
C18 C19 H31 108.228 no
C18 C19 H32 109.588 no
C20 C19 H31 107.217 no
C20 C19 H32 110.594 no
H31 C19 H32 109.501 no
C19 C20 H33 108.351 no
C19 C20 H34 105.688 no
C21 C20 H33 110.883 no
C21 C20 H34 110.635 no
H33 C20 H34 109.374 no
C16 C21 H35 107.562 no
C16 C21 H36 107.889 no
C20 C21 H35 110.790 no
C20 C21 H36 110.620 no
H35 C21 H36 109.426 no
P2 C22 H37 107.450 no
C23 C22 H37 106.439 no
C27 C22 H37 107.049 no
C22 C23 H38 108.741 no
C22 C23 H39 106.338 no
C24 C23 H38 110.688 no
C24 C23 H39 109.552 no
H38 C23 H39 109.449 no
C23 C24 H40 109.481 no
C23 C24 H41 109.570 no
C25 C24 H40 108.178 no
C25 C24 H41 108.217 no
H40 C24 H41 109.481 no
C24 C25 H42 109.097 no
C24 C25 H43 108.202 no
C26 C25 H42 110.089 no
C26 C25 H43 108.741 no
H42 C25 H43 109.483 no
C25 C26 H44 108.539 no
C25 C26 H45 109.273 no
C27 C26 H44 107.517 no
C27 C26 H45 110.160 no
H44 C26 H45 109.492 no
C22 C27 H46 110.501 no
C22 C27 H47 111.037 no
C26 C27 H46 106.602 no
C26 C27 H47 108.563 no
H46 C27 H47 109.358 no

loop_
_geom_bond_atom_site_label_1
_geom_bond_atom_site_label_2
_geom_bond_distance
_geom_bond_publ_flag
Mo1 Cl1 2.4259(5) yes
Mo1 Cl2 2.3997(6) yes
Mo1 Cl3 2.4220(5) yes
Mo1 P1 2.6139(6) yes
Mo1 P2 2.5376(6) yes
Mo1 N1 2.2136(14) yes
P1 C1 1.8869(19) yes
P1 C5 1.893(2) yes
P1 C9 1.8327(18) yes
P2 C15 1.8286(19) yes
P2 C16 1.8482(16) yes
P2 C22 1.8465(19) yes
N1 C10 1.362(2) yes
N1 C14 1.358(3) yes
C1 C2 1.538(3) yes
C1 C3 1.541(3) yes
C1 C4 1.531(3) yes
C5 C6 1.536(3) yes
C5 C7 1.538(3) yes
C5 C8 1.528(3) yes
C9 C10 1.517(3) yes
C10 C11 1.386(3) yes
C11 C12 1.378(3) yes
C12 C13 1.363(3) yes
C13 C14 1.383(3) yes
C14 C15 1.512(3) yes
C16 C17 1.536(3) yes
C16 C21 1.525(3) yes
C17 C18 1.526(3) yes
C18 C19 1.507(3) yes
C19 C20 1.519(3) yes
C20 C21 1.530(3) yes
C22 C23 1.535(3) yes
C22 C27 1.543(3) yes
C23 C24 1.522(3) yes
C24 C25 1.519(4) yes
C25 C26 1.517(4) yes
C26 C27 1.524(4) yes
C2 H1 0.960 no
C2 H2 0.960 no
C2 H3 0.960 no
C3 H4 0.960 no
C3 H5 0.960 no
C3 H6 0.960 no
C4 H7 0.960 no
C4 H8 0.960 no
C4 H9 0.960 no
C6 H10 0.960 no
C6 H11 0.960 no
C6 H12 0.960 no
C7 H13 0.960 no
C7 H14 0.960 no
C7 H15 0.960 no
C8 H16 0.960 no
C8 H17 0.960 no
C8 H18 0.960 no
C9 H19 0.970 no
C9 H20 0.970 no
C11 H21 0.930 no
C12 H22 0.930 no
C13 H23 0.930 no
C15 H24 0.970 no
C15 H25 0.970 no
C16 H26 0.980 no
C17 H27 0.970 no
C17 H28 0.970 no
C18 H29 0.970 no
C18 H30 0.970 no
C19 H31 0.970 no
C19 H32 0.970 no
C20 H33 0.970 no
C20 H34 0.970 no
C21 H35 0.970 no
C21 H36 0.970 no
C22 H37 0.980 no
C23 H38 0.970 no
C23 H39 0.970 no
C24 H40 0.970 no
C24 H41 0.970 no
C25 H42 0.970 no
C25 H43 0.970 no
C26 H44 0.970 no
C26 H45 0.970 no
C27 H46 0.970 no
C27 H47 0.970 no

loop_
_geom_contact_atom_site_label_1
_geom_contact_atom_site_label_2
_geom_contact_distance
_geom_contact_publ_flag
_geom_contact_site_symmetry_2
Cl1 C15 3.3994(19) no .
Cl1 C16 3.5488(19) no .
Cl3 C8 3.294(2) no .
Cl3 C9 3.3428(19) no .
Cl3 C10 3.4736(19) no .
Cl3 C23 3.5379(19) no .
N1 C4 3.385(3) no .
N1 C12 2.776(3) no .
C1 C6 3.344(3) no .
C2 C6 3.352(3) no .
C3 C5 3.409(3) no .
C3 C6 3.565(3) no .
C3 C7 3.375(3) no .
C3 C9 3.478(3) no .
C4 C9 3.131(3) no .
C4 C10 3.144(3) no .
C7 C9 3.121(3) no .
C8 C9 3.555(3) no .
C10 C13 2.734(3) no .
C11 C14 2.720(3) no .
C14 C27 3.298(3) no .
C15 C17 3.131(3) no .
C15 C27 3.151(3) no .
C16 C19 2.941(3) no .
C17 C20 2.937(3) no .
C17 C22 3.461(3) no .
C18 C21 2.937(3) no .
C21 C22 3.466(3) no .
C21 C23 3.532(3) no .
C22 C25 2.952(3) no .
C23 C26 2.940(3) no .
C24 C27 2.954(3) no .
Mo1 H7 3.4925 no .
Mo1 H18 3.3811 no .
Mo1 H19 3.4917 no .
Mo1 H24 3.5084 no .
Cl1 H3 2.7510 no .
Cl1 H7 2.7643 no .
Cl1 H24 2.9715 no .
Cl1 H26 2.8513 no .
Cl2 H18 2.9488 no .
Cl2 H35 3.2523 no .
Cl3 H17 2.6584 no .
Cl3 H18 3.1033 no .
Cl3 H19 2.8625 no .
Cl3 H39 2.6740 no .
Cl3 H46 2.8554 no .
P1 H2 2.9626 no .
P1 H3 2.9164 no .
P1 H5 3.0106 no .
P1 H6 3.0594 no .
P1 H7 2.8655 no .
P1 H8 2.8919 no .
P1 H10 2.9149 no .
P1 H11 2.9323 no .
P1 H14 2.9956 no .
P1 H15 2.9685 no .
P1 H17 2.9040 no .
P1 H18 2.9107 no .
P2 H27 3.0047 no .
P2 H28 2.9136 no .
P2 H35 2.8974 no .
P2 H36 3.0100 no .
P2 H38 2.9158 no .
P2 H39 2.9012 no .
P2 H46 2.9974 no .
P2 H47 2.9808 no .
N1 H7 2.9153 no .
N1 H8 3.0984 no .
N1 H19 2.8232 no .
N1 H20 3.1346 no .
N1 H21 3.2271 no .
N1 H23 3.2275 no .
N1 H24 2.7729 no .
N1 H25 3.1329 no .
N1 H46 3.2944 no .
C1 H10 3.5180 no .
C1 H11 2.8960 no .
C1 H14 3.2968 no .
C1 H20 2.9955 no .
C2 H4 2.6896 no .
C2 H5 3.3472 no .
C2 H6 2.6888 no .
C2 H7 2.6471 no .
C2 H8 3.3140 no .
C2 H9 2.6393 no .
C2 H10 3.2135 no .
C2 H11 2.8222 no .
C3 H1 2.6676 no .
C3 H2 2.7184 no .
C3 H3 3.3439 no .
C3 H7 3.3131 no .
C3 H8 2.6589 no .
C3 H9 2.6212 no .
C3 H11 2.8791 no .
C3 H14 2.6349 no .
C3 H20 3.1383 no .
C4 H1 2.6531 no .
C4 H2 3.3092 no .
C4 H3 2.6453 no .
C4 H4 2.6250 no .
C4 H5 2.6737 no .
C4 H6 3.3056 no .
C4 H20 3.1006 no .
C5 H2 3.3661 no .
C5 H5 3.5188 no .
C5 H6 3.0293 no .
C5 H19 3.0749 no .
C5 H20 3.3395 no .
C6 H2 2.6410 no .
C6 H6 2.9222 no .
C6 H13 2.7251 no .
C6 H14 2.7065 no .
C6 H15 3.3393 no .
C6 H16 2.6528 no .
C6 H17 3.2964 no .
C6 H18 2.6499 no .
C7 H5 3.1648 no .
C7 H6 2.9304 no .
C7 H10 3.3533 no .
C7 H11 2.7206 no .
C7 H12 2.6763 no .
C7 H16 2.6451 no .
C7 H17 2.6463 no .
C7 H18 3.3261 no .
C7 H19 3.1290 no .
C7 H20 3.1244 no .
C8 H10 2.6429 no .
C8 H11 3.3043 no .
C8 H12 2.6399 no .
C8 H13 2.6708 no .
C8 H14 3.3117 no .
C8 H15 2.6572 no .
C8 H19 3.3216 no .
C9 H5 3.0617 no .
C9 H7 3.3456 no .
C9 H8 2.6606 no .
C9 H14 3.2636 no .
C9 H15 2.6611 no .
C9 H17 3.1587 no .
C9 H21 2.6752 no .
C10 H7 3.0699 no .
C10 H8 2.5432 no .
C10 H22 3.2322 no .
C11 H8 2.9529 no .
C11 H19 2.7835 no .
C11 H20 2.4355 no .
C11 H23 3.2083 no .
C13 H21 3.2043 no .
C13 H24 2.8142 no .
C13 H25 2.3995 no .
C13 H47 3.0467 no .
C14 H7 3.5632 no .
C14 H22 3.2217 no .
C14 H46 3.1332 no .
C14 H47 2.8358 no .
C15 H23 2.6622 no .
C15 H26 3.0051 no .
C15 H27 3.4327 no .
C15 H28 2.6050 no .
C15 H37 3.1888 no .
C15 H46 3.3581 no .
C15 H47 2.7277 no .
C16 H24 2.9968 no .
C16 H25 3.2806 no .
C16 H29 3.3552 no .
C16 H30 2.7406 no .
C16 H31 3.2643 no .
C16 H33 3.3541 no .
C16 H34 2.7243 no .
C16 H37 2.8958 no .
C16 H38 3.3013 no .
C17 H24 3.1976 no .
C17 H25 3.1307 no .
C17 H31 2.7106 no .
C17 H32 3.3457 no .
C17 H34 3.2633 no .
C17 H35 3.3358 no .
C17 H36 2.7049 no .
C17 H37 2.9693 no .
C18 H26 2.6266 no .
C18 H33 3.3237 no .
C18 H34 2.6906 no .
C18 H36 3.2671 no .
C19 H26 3.1577 no .
C19 H27 2.7541 no .
C19 H28 3.3462 no .
C19 H35 3.3614 no .
C19 H36 2.7577 no .
C20 H26 2.6291 no .
C20 H27 3.2668 no .
C20 H29 3.3178 no .
C20 H30 2.7099 no .
C21 H27 2.7001 no .
C21 H28 3.3382 no .
C21 H30 3.2806 no .
C21 H31 2.7131 no .
C21 H32 3.3628 no .
C21 H37 3.3617 no .
C21 H38 2.8049 no .
C22 H25 3.0046 no .
C22 H27 3.0593 no .
C22 H36 3.0760 no .
C22 H40 2.7689 no .
C22 H41 3.3623 no .
C22 H43 3.2667 no .
C22 H44 2.7018 no .
C22 H45 3.3631 no .
C23 H35 3.4986 no .
C23 H36 2.9590 no .
C23 H42 3.3457 no .
C23 H43 2.7242 no .
C23 H44 3.2332 no .
C23 H46 2.7739 no .
C23 H47 3.3830 no .
C24 H37 2.7118 no .
C24 H44 2.6940 no .
C24 H45 3.3360 no .
C24 H46 3.2762 no .
C25 H37 3.2463 no .
C25 H38 3.3564 no .
C25 H39 2.7415 no .
C25 H46 2.7016 no .
C25 H47 3.3401 no .
C26 H37 2.6957 no .
C26 H39 3.2738 no .
C26 H40 2.7182 no .
C26 H41 3.3266 no .
C27 H25 3.0012 no .
C27 H38 3.3680 no .
C27 H39 2.7364 no .
C27 H40 3.3008 no .
C27 H42 3.3530 no .
C27 H43 2.7156 no .
H1 H4 2.4872 no .
H1 H5 3.5506 no .
H1 H6 2.9241 no .
H1 H7 2.9221 no .
H1 H8 3.5337 no .
H1 H9 2.4576 no .
H1 H11 3.4400 no .
H2 H4 2.9994 no .
H2 H5 3.5891 no .
H2 H6 2.5408 no .
H2 H7 3.5247 no .
H2 H9 3.5188 no .
H2 H10 2.4832 no .
H2 H11 2.0729 no .
H2 H12 3.4638 no .
H3 H4 3.5521 no .
H3 H6 3.5751 no .
H3 H7 2.4577 no .
H3 H8 3.5278 no .
H3 H9 2.9078 no .
H3 H10 3.3912 no .
H3 H11 3.4224 no .
H4 H7 3.5044 no .
H4 H8 2.9041 no .
H4 H9 2.4102 no .
H4 H11 3.5214 no .
H4 H14 3.4875 no .
H5 H7 3.5583 no .
H5 H8 2.5026 no .
H5 H9 2.9228 no .
H5 H11 3.4606 no .
H5 H14 2.4068 no .
H5 H15 3.3403 no .
H5 H20 2.4992 no .
H6 H8 3.5435 no .
H6 H9 3.4910 no .
H6 H10 3.5434 no .
H6 H11 2.1499 no .
H6 H12 3.5018 no .
H6 H13 3.5333 no .
H6 H14 2.1550 no .
H6 H15 3.5272 no .
H7 H20 3.5493 no .
H8 H20 2.4519 no .
H8 H21 3.1467 no .
H10 H13 3.5941 no .
H10 H14 3.5883 no .
H10 H16 2.9232 no .
H10 H17 3.5170 no .
H10 H18 2.4645 no .
H11 H13 3.0158 no .
H11 H14 2.5536 no .
H11 H15 3.5835 no .
H11 H16 3.5318 no .
H11 H18 3.5296 no .
H12 H13 2.5262 no .
H12 H14 2.9530 no .
H12 H15 3.5465 no .
H12 H16 2.4642 no .
H12 H17 3.5147 no .
H12 H18 2.9179 no .
H13 H16 2.4745 no .
H13 H17 2.9269 no .
H13 H18 3.5557 no .
H14 H16 3.5201 no .
H14 H17 3.5209 no .
H14 H19 3.4975 no .
H14 H20 3.0395 no .
H15 H16 2.9202 no .
H15 H17 2.4612 no .
H15 H18 3.5398 no .
H15 H19 2.4570 no .
H15 H20 2.6280 no .
H17 H19 2.6975 no .
H19 H21 2.8747 no .
H20 H21 2.2665 no .
H21 H22 2.3073 no .
H22 H23 2.3096 no .
H23 H24 2.9256 no .
H23 H25 2.2128 no .
H23 H47 3.0130 no .
H24 H26 2.8569 no .
H24 H28 2.5343 no .
H25 H26 3.5823 no .
H25 H27 3.2573 no .
H25 H28 2.4834 no .
H25 H37 3.0406 no .
H25 H46 3.4094 no .
H25 H47 2.3469 no .
H26 H27 2.8012 no .
H26 H28 2.3193 no .
H26 H29 3.5300 no .
H26 H30 2.4886 no .
H26 H33 3.5315 no .
H26 H34 2.4775 no .
H26 H35 2.3154 no .
H26 H36 2.8057 no .
H27 H29 2.3766 no .
H27 H30 2.8687 no .
H27 H31 2.5964 no .
H27 H35 3.5695 no .
H27 H36 2.5311 no .
H27 H37 2.3539 no .
H28 H29 2.4071 no .
H28 H30 2.3692 no .
H28 H31 3.5995 no .
H28 H36 3.5783 no .
H28 H37 3.2474 no .
H29 H31 2.2816 no .
H29 H32 2.3204 no .
H29 H34 3.5585 no .
H30 H31 2.7900 no .
H30 H32 2.2804 no .
H30 H33 3.5775 no .
H30 H34 2.5371 no .
H31 H33 2.2950 no .
H31 H34 2.7809 no .
H31 H36 2.5925 no .
H32 H33 2.3564 no .
H32 H34 2.2923 no .
H33 H35 2.4202 no .
H33 H36 2.3816 no .
H34 H35 2.3806 no .
H34 H36 2.8626 no .
H35 H38 2.7641 no .
H36 H37 2.8450 no .
H36 H38 2.1649 no .
H36 H39 3.5498 no .
H37 H38 2.3139 no .
H37 H39 2.8007 no .
H37 H40 2.5897 no .
H37 H44 2.5111 no .
H37 H45 3.5837 no .
H37 H46 2.8484 no .
H37 H47 2.3571 no .
H38 H40 2.3450 no .
H38 H41 2.3974 no .
H39 H40 2.8368 no .
H39 H41 2.3342 no .
H39 H43 2.5915 no .
H39 H46 2.6168 no .
H40 H42 2.3063 no .
H40 H43 2.8114 no .
H40 H44 2.5489 no .
H40 H45 3.5899 no .
H41 H42 2.3426 no .
H41 H43 2.2971 no .
H41 H44 3.5775 no .
H42 H44 2.3400 no .
H42 H45 2.3551 no .
H42 H46 3.5813 no .
H43 H44 2.8185 no .
H43 H45 2.3348 no .
H43 H46 2.5408 no .
H43 H47 3.5908 no .
H44 H46 2.7958 no .
H44 H47 2.3105 no .
H45 H46 2.3111 no .
H45 H47 2.3534 no .
Cl1 H13 3.5943 no 4_555
Cl1 H23 2.9084 no 8_556
Cl1 H40 3.1051 no 7_546
Cl2 H1 3.4162 no 2_555
Cl2 H4 3.1365 no 2_555
Cl2 H9 3.2441 no 2_555
Cl2 H25 2.9342 no 8_556
Cl2 H27 3.2877 no 8_556
Cl2 H28 3.3800 no 8_556
Cl2 H37 3.2823 no 8_556
Cl2 H44 3.5003 no 8_556
Cl2 H47 3.0973 no 8_556
Cl3 H4 3.4007 no 2_555
Cl3 H21 2.8641 no 5_556
Cl3 H32 3.1281 no 3_554
C2 H23 3.2759 no 8_556
C2 H38 3.1699 no 2_545
C2 H39 3.4294 no 2_545
C4 H27 3.1212 no 7_546
C4 H37 3.0956 no 7_546
C4 H40 3.0502 no 7_546
C6 H28 3.1414 no 8_556
C6 H30 3.1444 no 4_554
C6 H41 3.3915 no 2_545
C7 H22 3.5185 no 5_556
C7 H30 3.4986 no 4_554
C7 H34 2.9659 no 4_554
C8 H22 3.3299 no 5_556
C8 H28 3.5754 no 8_556
C8 H29 3.2569 no 8_556
C8 H42 3.3974 no 6_556
C9 H21 3.5093 no 5_556
C10 H19 3.3054 no 5_556
C11 H15 3.4546 no 5_556
C11 H17 3.4353 no 5_556
C11 H19 2.7534 no 5_556
C11 H31 2.9459 no 7_546
C11 H33 3.2596 no 7_546
C12 H15 2.9560 no 5_556
C12 H17 3.1972 no 5_556
C12 H19 3.3238 no 5_556
C12 H31 3.5995 no 7_546
C12 H33 2.9996 no 7_546
C12 H36 3.4145 no 7_546
C13 H3 3.2059 no 8_456
C13 H15 3.3962 no 5_556
C15 H10 3.4834 no 8_456
C17 H9 3.4936 no 7_556
C17 H10 3.2768 no 8_456
C17 H18 3.4159 no 8_456
C18 H12 3.4853 no 4_555
C18 H12 3.5852 no 8_456
C18 H16 3.4803 no 8_456
C18 H18 3.5962 no 8_456
C18 H43 3.1557 no 3_555
C19 H6 3.4952 no 4_555
C19 H21 3.1317 no 7_556
C19 H43 3.1582 no 3_555
C20 H6 3.5123 no 4_555
C20 H14 3.2197 no 4_555
C20 H21 3.4811 no 7_556
C20 H22 3.3214 no 7_556
C20 H44 3.5376 no 8_556
C20 H45 3.0512 no 8_556
C21 H44 3.5161 no 8_556
C22 H9 3.2998 no 7_556
C23 H1 3.2211 no 2_555
C23 H2 3.2256 no 2_555
C24 H2 3.4100 no 2_555
C24 H7 3.2927 no 7_556
C25 H16 3.3721 no 6_456
C25 H29 3.1506 no 3_554
C26 H33 3.4139 no 8_456
C26 H34 3.4010 no 8_456
C26 H35 3.4016 no 8_456
H1 Cl2 3.4162 no 2_545
H1 C23 3.2211 no 2_545
H1 H35 3.1298 no 2_545
H1 H38 2.6622 no 2_545
H1 H39 2.9413 no 2_545
H1 H44 3.4523 no 7_546
H2 C23 3.2256 no 2_545
H2 C24 3.4100 no 2_545
H2 H23 3.3410 no 8_556
H2 H24 3.4569 no 8_556
H2 H38 2.8675 no 2_545
H2 H39 3.0348 no 2_545
H2 H41 2.7493 no 2_545
H3 C13 3.2059 no 8_556
H3 H23 2.4786 no 8_556
H3 H25 3.5807 no 8_556
H3 H38 3.5671 no 2_545
H4 Cl2 3.1365 no 2_545
H4 Cl3 3.4007 no 2_545
H4 H18 3.1738 no 2_545
H4 H27 3.3869 no 7_546
H4 H39 3.5474 no 2_545
H5 H31 3.5119 no 7_546
H5 H34 3.4623 no 4_554
H5 H45 3.1499 no 5_556
H6 C19 3.4952 no 4_554
H6 C20 3.5123 no 4_554
H6 H32 2.7899 no 4_554
H6 H33 3.5639 no 4_554
H6 H34 2.9300 no 4_554
H6 H39 3.5452 no 2_545
H7 C24 3.2927 no 7_546
H7 H37 3.1886 no 7_546
H7 H40 2.3560 no 7_546
H8 H27 2.8550 no 7_546
H8 H31 2.7629 no 7_546
H8 H36 3.1225 no 7_546
H8 H37 3.3382 no 7_546
H8 H40 3.5132 no 7_546
H9 Cl2 3.2441 no 2_545
H9 C17 3.4936 no 7_546
H9 C22 3.2998 no 7_546
H9 H27 2.5242 no 7_546
H9 H36 3.5210 no 7_546
H9 H37 2.3506 no 7_546
H9 H40 2.9428 no 7_546
H9 H44 3.2016 no 7_546
H10 C15 3.4834 no 8_556
H10 C17 3.2768 no 8_556
H10 H24 2.9592 no 8_556
H10 H25 3.1151 no 8_556
H10 H28 2.3667 no 8_556
H10 H29 3.5998 no 8_556
H10 H30 3.5857 no 8_556
H10 H41 3.2667 no 2_545
H11 H30 2.9043 no 4_554
H11 H32 3.2126 no 4_554
H11 H41 2.8407 no 2_545
H12 C18 3.4853 no 4_554
H12 C18 3.5852 no 8_556
H12 H12 3.3375 no 5_656
H12 H28 3.1364 no 8_556
H12 H29 3.3568 no 8_556
H12 H30 2.5604 no 4_554
H12 H30 3.2066 no 8_556
H12 H41 3.5565 no 2_545
H13 Cl1 3.5943 no 4_554
H13 H22 3.4427 no 5_556
H13 H26 2.9676 no 4_554
H13 H30 3.0141 no 4_554
H13 H34 2.8390 no 4_554
H14 C20 3.2197 no 4_554
H14 H30 3.2756 no 4_554
H14 H32 3.5480 no 4_554
H14 H34 2.2700 no 4_554
H14 H45 3.0018 no 5_556
H15 C11 3.4546 no 5_556
H15 C12 2.9560 no 5_556
H15 C13 3.3962 no 5_556
H15 H22 2.8615 no 5_556
H15 H23 3.5694 no 5_556
H15 H34 3.5267 no 4_554
H15 H45 3.5534 no 5_556
H15 H47 3.5680 no 5_556
H16 C18 3.4803 no 8_556
H16 C25 3.3721 no 6_556
H16 H22 3.2504 no 5_556
H16 H28 3.5752 no 8_556
H16 H29 2.6756 no 8_556
H16 H42 2.5262 no 6_556
H16 H43 3.4188 no 6_556
H17 C11 3.4353 no 5_556
H17 C12 3.1972 no 5_556
H17 H21 3.0809 no 5_556
H17 H22 2.6159 no 5_556
H17 H33 3.4664 no 3_554
H17 H42 3.5357 no 6_556
H18 C17 3.4159 no 8_556
H18 C18 3.5962 no 8_556
H18 H4 3.1738 no 2_555
H18 H27 3.3702 no 8_556
H18 H28 2.9208 no 8_556
H18 H29 2.9722 no 8_556
H19 C10 3.3054 no 5_556
H19 C11 2.7534 no 5_556
H19 C12 3.3238 no 5_556
H19 H19 3.1139 no 5_556
H19 H21 2.5438 no 5_556
H19 H22 3.5025 no 5_556
H20 H31 3.1920 no 7_546
H20 H46 3.5233 no 5_556
H21 Cl3 2.8641 no 5_556
H21 C9 3.5093 no 5_556
H21 C19 3.1317 no 7_546
H21 C20 3.4811 no 7_546
H21 H17 3.0809 no 5_556
H21 H19 2.5438 no 5_556
H21 H31 2.4311 no 7_546
H21 H32 3.2142 no 7_546
H21 H33 2.9580 no 7_546
H22 C7 3.5185 no 5_556
H22 C8 3.3299 no 5_556
H22 C20 3.3214 no 7_546
H22 H13 3.4427 no 5_556
H22 H15 2.8615 no 5_556
H22 H16 3.2504 no 5_556
H22 H17 2.6159 no 5_556
H22 H19 3.5025 no 5_556
H22 H33 2.4563 no 7_546
H22 H36 3.4086 no 7_546
H22 H42 3.4633 no 2_445
H23 Cl1 2.9084 no 8_456
H23 C2 3.2759 no 8_456
H23 H2 3.3410 no 8_456
H23 H3 2.4786 no 8_456
H23 H15 3.5694 no 5_556
H24 H2 3.4569 no 8_456
H24 H10 2.9592 no 8_456
H24 H40 3.3285 no 7_546
H24 H41 3.0674 no 7_546
H25 Cl2 2.9342 no 8_456
H25 H3 3.5807 no 8_456
H25 H10 3.1151 no 8_456
H26 H13 2.9676 no 4_555
H27 Cl2 3.2877 no 8_456
H27 C4 3.1212 no 7_556
H27 H4 3.3869 no 7_556
H27 H8 2.8550 no 7_556
H27 H9 2.5242 no 7_556
H27 H18 3.3702 no 8_456
H28 Cl2 3.3800 no 8_456
H28 C6 3.1414 no 8_456
H28 C8 3.5754 no 8_456
H28 H10 2.3667 no 8_456
H28 H12 3.1364 no 8_456
H28 H16 3.5752 no 8_456
H28 H18 2.9208 no 8_456
H29 C8 3.2569 no 8_456
H29 C25 3.1506 no 3_555
H29 H10 3.5998 no 8_456
H29 H12 3.3568 no 8_456
H29 H16 2.6756 no 8_456
H29 H18 2.9722 no 8_456
H29 H42 3.0120 no 3_555
H29 H43 2.4484 no 3_555
H30 C6 3.1444 no 4_555
H30 C7 3.4986 no 4_555
H30 H10 3.5857 no 8_456
H30 H11 2.9043 no 4_555
H30 H12 2.5604 no 4_555
H30 H12 3.2066 no 8_456
H30 H13 3.0141 no 4_555
H30 H14 3.2756 no 4_555
H30 H43 3.4701 no 3_555
H31 C11 2.9459 no 7_556
H31 C12 3.5995 no 7_556
H31 H5 3.5119 no 7_556
H31 H8 2.7629 no 7_556
H31 H20 3.1920 no 7_556
H31 H21 2.4311 no 7_556
H31 H43 3.1905 no 3_555
H32 Cl3 3.1281 no 3_555
H32 H6 2.7899 no 4_555
H32 H11 3.2126 no 4_555
H32 H14 3.5480 no 4_555
H32 H21 3.2142 no 7_556
H32 H39 3.3156 no 3_555
H32 H43 2.6866 no 3_555
H33 C11 3.2596 no 7_556
H33 C12 2.9996 no 7_556
H33 C26 3.4139 no 8_556
H33 H6 3.5639 no 4_555
H33 H17 3.4664 no 3_555
H33 H21 2.9580 no 7_556
H33 H22 2.4563 no 7_556
H33 H44 3.2228 no 8_556
H33 H45 2.7984 no 8_556
H34 C7 2.9659 no 4_555
H34 C26 3.4010 no 8_556
H34 H5 3.4623 no 4_555
H34 H6 2.9300 no 4_555
H34 H13 2.8390 no 4_555
H34 H14 2.2700 no 4_555
H34 H15 3.5267 no 4_555
H34 H44 3.4035 no 8_556
H34 H45 2.5835 no 8_556
H35 C26 3.4016 no 8_556
H35 H1 3.1298 no 2_555
H35 H44 2.7649 no 8_556
H35 H45 3.1815 no 8_556
H36 C12 3.4145 no 7_556
H36 H8 3.1225 no 7_556
H36 H9 3.5210 no 7_556
H36 H22 3.4086 no 7_556
H37 Cl2 3.2823 no 8_456
H37 C4 3.0956 no 7_556
H37 H7 3.1886 no 7_556
H37 H8 3.3382 no 7_556
H37 H9 2.3506 no 7_556
H38 C2 3.1699 no 2_555
H38 H1 2.6622 no 2_555
H38 H2 2.8675 no 2_555
H38 H3 3.5671 no 2_555
H39 C2 3.4294 no 2_555
H39 H1 2.9413 no 2_555
H39 H2 3.0348 no 2_555
H39 H4 3.5474 no 2_555
H39 H6 3.5452 no 2_555
H39 H32 3.3156 no 3_554
H40 Cl1 3.1051 no 7_556
H40 C4 3.0502 no 7_556
H40 H7 2.3560 no 7_556
H40 H8 3.5132 no 7_556
H40 H9 2.9428 no 7_556
H40 H24 3.3285 no 7_556
H41 C6 3.3915 no 2_555
H41 H2 2.7493 no 2_555
H41 H10 3.2667 no 2_555
H41 H11 2.8407 no 2_555
H41 H12 3.5565 no 2_555
H41 H24 3.0674 no 7_556
H42 C8 3.3974 no 6_456
H42 H16 2.5262 no 6_456
H42 H17 3.5357 no 6_456
H42 H22 3.4633 no 2_455
H42 H29 3.0120 no 3_554
H43 C18 3.1557 no 3_554
H43 C19 3.1582 no 3_554
H43 H16 3.4188 no 6_456
H43 H29 2.4484 no 3_554
H43 H30 3.4701 no 3_554
H43 H31 3.1905 no 3_554
H43 H32 2.6866 no 3_554
H44 Cl2 3.5003 no 8_456
H44 C20 3.5376 no 8_456
H44 C21 3.5161 no 8_456
H44 H1 3.4523 no 7_556
H44 H9 3.2016 no 7_556
H44 H33 3.2228 no 8_456
H44 H34 3.4035 no 8_456
H44 H35 2.7649 no 8_456
H45 C20 3.0512 no 8_456
H45 H5 3.1499 no 5_556
H45 H14 3.0018 no 5_556
H45 H15 3.5534 no 5_556
H45 H33 2.7984 no 8_456
H45 H34 2.5835 no 8_456
H45 H35 3.1815 no 8_456
H46 H20 3.5233 no 5_556
H47 Cl2 3.0973 no 8_456
H47 H15 3.5680 no 5_556

loop_
_geom_torsion_atom_site_label_1
_geom_torsion_atom_site_label_2
_geom_torsion_atom_site_label_3
_geom_torsion_atom_site_label_4
_geom_torsion
_geom_torsion_publ_flag
Cl1 Mo1 P1 C1 13.70(3) no
Cl1 Mo1 P1 C5 -130.71(3) no
Cl1 Mo1 P1 C9 121.58(2) no
Cl1 Mo1 P2 C15 -66.498(19) no
Cl1 Mo1 P2 C16 39.67(3) no
Cl1 Mo1 P2 C22 -179.01(3) no
Cl1 Mo1 N1 C10 -118.83(9) no
Cl1 Mo1 N1 C14 67.06(9) no
Cl2 Mo1 P1 C1 105.26(3) no
Cl2 Mo1 P1 C5 -39.14(3) no
Cl2 Mo1 P1 C9 -146.854(19) no
Cl2 Mo1 P2 C15 -155.795(18) no
Cl2 Mo1 P2 C16 -49.62(3) no
Cl2 Mo1 P2 C22 91.69(3) no
Cl3 Mo1 P1 C1 -161.95(3) no
Cl3 Mo1 P1 C5 53.65(3) no
Cl3 Mo1 P1 C9 -54.06(2) no
Cl3 Mo1 P2 C15 111.26(2) no
Cl3 Mo1 P2 C16 -142.57(3) no
Cl3 Mo1 P2 C22 -1.26(3) no
Cl3 Mo1 N1 C10 66.26(9) no
Cl3 Mo1 N1 C14 -107.86(10) no
P1 Mo1 P2 C15 21.32(5) no
P1 Mo1 P2 C16 127.49(4) no
P1 Mo1 P2 C22 -91.20(5) no
P2 Mo1 P1 C1 -71.82(5) no
P2 Mo1 P1 C5 143.78(4) no
P2 Mo1 P1 C9 36.06(5) no
P1 Mo1 N1 C10 -24.53(9) no
P1 Mo1 N1 C14 161.36(10) no
N1 Mo1 P1 C1 -77.49(5) no
N1 Mo1 P1 C5 138.11(5) no
N1 Mo1 P1 C9 30.39(4) no
P2 Mo1 N1 C10 157.83(10) no
P2 Mo1 N1 C14 -16.29(9) no
N1 Mo1 P2 C15 26.96(4) no
N1 Mo1 P2 C16 133.13(5) no
N1 Mo1 P2 C22 -85.55(5) no
Mo1 P1 C1 C2 -66.31(12) no
Mo1 P1 C1 C3 169.55(8) no
Mo1 P1 C1 C4 50.51(12) no
Mo1 P1 C5 C6 98.53(11) no
Mo1 P1 C5 C7 -138.54(9) no
Mo1 P1 C5 C8 -18.36(13) no
Mo1 P1 C9 C10 -40.53(11) no
C1 P1 C5 C6 -49.17(13) no
C1 P1 C5 C7 73.76(13) no
C1 P1 C5 C8 -166.06(10) no
C5 P1 C1 C2 81.30(12) no
C5 P1 C1 C3 -42.84(14) no
C5 P1 C1 C4 -161.88(9) no
C1 P1 C9 C10 81.86(12) no
C9 P1 C1 C2 -167.82(10) no
C9 P1 C1 C3 68.04(13) no
C9 P1 C1 C4 -51.00(11) no
C5 P1 C9 C10 -162.65(11) no
C9 P1 C5 C6 -160.11(11) no
C9 P1 C5 C7 -37.18(14) no
C9 P1 C5 C8 83.00(12) no
Mo1 P2 C15 C14 -40.20(10) no
Mo1 P2 C16 C17 -149.41(8) no
Mo1 P2 C16 C21 82.66(11) no
Mo1 P2 C22 C23 -59.99(11) no
Mo1 P2 C22 C27 66.10(12) no
C15 P2 C16 C17 -47.08(13) no
C15 P2 C16 C21 -175.02(11) no
C16 P2 C15 C14 -161.53(11) no
C15 P2 C22 C23 -166.94(9) no
C15 P2 C22 C27 -40.84(11) no
C22 P2 C15 C14 86.65(12) no
C16 P2 C22 C23 85.25(11) no
C16 P2 C22 C27 -148.65(10) no
C22 P2 C16 C17 63.65(13) no
C22 P2 C16 C21 -64.29(13) no
Mo1 N1 C10 C9 4.62(19) no
Mo1 N1 C10 C11 -174.44(10) no
Mo1 N1 C14 C13 173.69(10) no
Mo1 N1 C14 C15 -6.20(19) no
C10 N1 C14 C13 -0.6(3) no
C10 N1 C14 C15 179.56(13) no
C14 N1 C10 C9 178.88(13) no
C14 N1 C10 C11 -0.2(3) no
P1 C9 C10 N1 30.4(2) no
P1 C9 C10 C11 -150.52(12) no
N1 C10 C11 C12 0.8(3) no
C9 C10 C11 C12 -178.25(14) no
C10 C11 C12 C13 -0.6(3) no
C11 C12 C13 C14 -0.1(3) no
C12 C13 C14 N1 0.7(3) no
C12 C13 C14 C15 -179.43(16) no
N1 C14 C15 P2 35.6(2) no
C13 C14 C15 P2 -144.24(15) no
P2 C16 C17 C18 172.98(11) no
P2 C16 C21 C20 -173.15(10) no
C17 C16 C21 C20 57.17(18) no
C21 C16 C17 C18 -57.25(18) no
C16 C17 C18 C19 56.0(2) no
C17 C18 C19 C20 -54.4(2) no
C18 C19 C20 C21 54.2(2) no
C19 C20 C21 C16 -55.7(2) no
P2 C22 C23 C24 179.64(9) no
P2 C22 C27 C26 179.88(10) no
C23 C22 C27 C26 -53.86(18) no
C27 C22 C23 C24 53.01(18) no
C22 C23 C24 C25 -53.60(19) no
C23 C24 C25 C26 55.0(3) no
C24 C25 C26 C27 -56.6(3) no
C25 C26 C27 C22 56.0(2) no
